data_2215826
loop_
_publ_author_name
'Thomas M. Klap\"otke'
'Stefan M. Sproll'

_publ_section_title
;
 2-Methylthiosemicarbazide
;
_journal_coeditor_code BV2072
_journal_issue 11
_journal_name_full 'Acta Crystallographica Section E'
_journal_page_first o4270
_journal_page_last o4270
_journal_paper_doi 10.1107/S1600536807048398
_journal_volume 63
_journal_year 2007
_chemical_formula_iupac 'C2 H7 N3 S'
_chemical_formula_moiety 'C2 H7 N3 S'
_chemical_formula_sum 'C2 H7 N3 S'
_chemical_formula_weight 105.17
_chemical_melting_point 173
_chemical_name_systematic
;
2-methylthiosemicarbazide
;
_space_group_IT_number 14
_symmetry_cell_setting monoclinic
_symmetry_space_group_name_Hall '-P 2yn'
_symmetry_space_group_name_H-M 'P 1 21/n 1'
_atom_sites_solution_hydrogens geom
_atom_sites_solution_primary direct
_atom_sites_solution_secondary difmap
_audit_creation_method SHELXL-97
_cell_angle_alpha 90.00
_cell_angle_beta 98.508(9)
_cell_angle_gamma 90.00
_cell_formula_units_Z 4
_cell_length_a 8.6071(9)
_cell_length_b 5.9337(6)
_cell_length_c 9.7415(10)
_cell_measurement_reflns_used 913
_cell_measurement_temperature 200(2)
_cell_volume 492.04(9)
_computing_cell_refinement 'CrysAlis CCD (Oxford Diffraction, 2006)'
_computing_data_collection 'CrysAlis CCD (Oxford Diffraction, 2006)'
_computing_data_reduction 'CrysAlis RED (Oxford Diffraction, 2006)'
_computing_molecular_graphics 'DIAMOND (Brandenburg & Putz, 2005)'
_computing_publication_material 'PLATON (Spek, 2003), SHELXL97 (Sheldrick, 1997) and publCIF (Westrip, 2007)'
_computing_structure_refinement 'SHELXL97 (Sheldrick, 1997)'
_computing_structure_solution 'SIR92 (Altomare <i>et al.</i>,  1993)'
_diffrn_ambient_temperature 200(2)
_diffrn_measured_fraction_theta_full 0.995
_diffrn_measured_fraction_theta_max 0.995
_diffrn_measurement_device_type 'Oxford Xcalibur 3CCD'
_diffrn_measurement_method \w
_diffrn_radiation_monochromator graphite
_diffrn_radiation_source 'fine-focus sealed tube'
_diffrn_radiation_type MoK\a
_diffrn_radiation_wavelength 0.71073
_diffrn_reflns_av_R_equivalents 0.0378
_diffrn_reflns_av_sigmaI/netI 0.0228
_diffrn_reflns_limit_h_max 10
_diffrn_reflns_limit_h_min -10
_diffrn_reflns_limit_k_max 7
_diffrn_reflns_limit_k_min -7
_diffrn_reflns_limit_l_max 11
_diffrn_reflns_limit_l_min -11
_diffrn_reflns_number 4506
_diffrn_reflns_theta_full 25.50
_diffrn_reflns_theta_max 25.50
_diffrn_reflns_theta_min 4.53
_exptl_absorpt_coefficient_mu 0.503
_exptl_absorpt_correction_type none
_exptl_crystal_colour colorless
_exptl_crystal_density_diffrn 1.420
_exptl_crystal_density_method 'not measured'
_exptl_crystal_description block
_exptl_crystal_F_000 224
_exptl_crystal_size_max 0.4
_exptl_crystal_size_mid 0.4
_exptl_crystal_size_min 0.1
_refine_diff_density_max 0.233
_refine_diff_density_min -0.234
_refine_ls_extinction_method none
_refine_ls_goodness_of_fit_ref 1.128
_refine_ls_hydrogen_treatment mixed
_refine_ls_matrix_type full
_refine_ls_number_parameters 83
_refine_ls_number_reflns 913
_refine_ls_number_restraints 0
_refine_ls_restrained_S_all 1.128
_refine_ls_R_factor_all 0.0348
_refine_ls_R_factor_gt 0.0340
_refine_ls_shift/su_max 0.000
_refine_ls_shift/su_mean 0.000
_refine_ls_structure_factor_coef Fsqd
_refine_ls_weighting_details 'calc w=1/[\s^2^(Fo^2^)+(0.0322P)^2^+0.3245P] where P=(Fo^2^+2Fc^2^)/3'
_refine_ls_weighting_scheme calc
_refine_ls_wR_factor_gt 0.0780
_refine_ls_wR_factor_ref 0.0786
_reflns_number_gt 900
_reflns_number_total 913
_reflns_threshold_expression I>2\s(I)
_cod_data_source_file bv2072.cif
_cod_data_source_block I
_cod_original_sg_symbol_H-M 'P 21/n'
_cod_database_code 2215826
_cod_database_fobs_code 2215826

loop_
_symmetry_equiv_pos_as_xyz
'x, y, z'
'-x+1/2, y+1/2, -z+1/2'
'-x, -y, -z'
'x-1/2, -y-1/2, z-1/2'

loop_
_atom_site_type_symbol
_atom_site_label
_atom_site_fract_x
_atom_site_fract_y
_atom_site_fract_z
_atom_site_U_iso_or_equiv
_atom_site_adp_type
_atom_site_calc_flag
_atom_site_occupancy
H H3B 0.776(3) 0.157(4) 1.033(3) 0.049(7) Uiso d 1
H H1B 0.366(3) 0.151(4) 0.798(2) 0.033(6) Uiso d 1
H H1A 0.504(2) 0.043(4) 0.862(2) 0.025(5) Uiso d 1
H H2B 0.809(3) 0.572(4) 1.027(3) 0.046(7) Uiso d 1
H H2A 0.875(3) 0.546(4) 0.885(2) 0.040(6) Uiso d 1
H H2C 0.732(3) 0.688(5) 0.891(3) 0.057(8) Uiso d 1
H H3A 0.837(3) 0.130(4) 0.911(3) 0.041(7) Uiso d 1
S S1 0.44036(5) 0.59448(8) 0.76678(5) 0.02764(19) Uani d 1
C C1 0.5343(2) 0.3573(3) 0.83652(18) 0.0213(4) Uani d 1
N N2 0.68539(17) 0.3589(2) 0.89476(16) 0.0228(4) Uani d 1
N N3 0.7511(2) 0.1490(3) 0.9432(2) 0.0300(4) Uani d 1
N N1 0.4598(2) 0.1604(3) 0.83089(19) 0.0292(4) Uani d 1
C C2 0.7809(2) 0.5601(4) 0.9259(2) 0.0291(4) Uani d 1

loop_
_atom_site_aniso_label
_atom_site_aniso_U_11
_atom_site_aniso_U_22
_atom_site_aniso_U_33
_atom_site_aniso_U_12
_atom_site_aniso_U_13
_atom_site_aniso_U_23
S1 0.0213(3) 0.0227(3) 0.0375(3) 0.00257(18) -0.00012(19) 0.00346(19)
C1 0.0196(9) 0.0221(9) 0.0225(9) 0.0003(7) 0.0044(7) -0.0016(7)
N2 0.0191(8) 0.0189(8) 0.0293(8) 0.0015(6) -0.0005(6) 0.0016(6)
N3 0.0254(9) 0.0276(9) 0.0359(10) 0.0059(7) 0.0012(7) 0.0062(7)
N1 0.0204(9) 0.0208(9) 0.0452(10) -0.0025(7) 0.0003(7) 0.0010(7)
C2 0.0217(10) 0.0277(11) 0.0363(11) -0.0046(8) -0.0004(8) 0.0009(9)

loop_
_atom_type_symbol
_atom_type_description
_atom_type_scat_dispersion_real
_atom_type_scat_dispersion_imag
_atom_type_scat_source
C C 0.0033 0.0016 'International Tables Vol C Tables 4.2.6.8 and 6.1.1.4'
H H 0.0000 0.0000 'International Tables Vol C Tables 4.2.6.8 and 6.1.1.4'
N N 0.0061 0.0033 'International Tables Vol C Tables 4.2.6.8 and 6.1.1.4'
S S 0.1246 0.1234 'International Tables Vol C Tables 4.2.6.8 and 6.1.1.4'

loop_
_geom_angle_atom_site_label_1
_geom_angle_atom_site_label_2
_geom_angle_atom_site_label_3
_geom_angle
N1 C1 N2 117.09(16)
N1 C1 S1 120.63(14)
N2 C1 S1 122.25(13)
C1 N2 N3 116.65(15)
C1 N2 C2 125.24(15)
N3 N2 C2 117.73(14)
N2 N3 H3B 108.3(17)
N2 N3 H3A 108.5(16)
H3B N3 H3A 106(2)
C1 N1 H1B 120.8(16)
C1 N1 H1A 122.2(15)
H1B N1 H1A 117(2)
N2 C2 H2B 108.5(14)
N2 C2 H2A 109.2(15)
H2B C2 H2A 109(2)
N2 C2 H2C 112.9(17)
H2B C2 H2C 110(2)
H2A C2 H2C 107(2)

loop_
_geom_bond_atom_site_label_1
_geom_bond_atom_site_label_2
_geom_bond_distance
S1 C1 1.7128(18)
C1 N1 1.330(2)
C1 N2 1.340(2)
N2 N3 1.420(2)
N2 C2 1.456(2)
N3 H3B 0.87(3)
N3 H3A 0.85(3)
N1 H1B 0.82(2)
N1 H1A 0.83(2)
C2 H2B 0.98(3)
C2 H2A 0.95(2)
C2 H2C 0.91(3)

loop_
_geom_hbond_atom_site_label_D
_geom_hbond_atom_site_label_H
_geom_hbond_atom_site_label_A
_geom_hbond_site_symmetry_A
_geom_hbond_distance_DH
_geom_hbond_distance_HA
_geom_hbond_distance_DA
_geom_hbond_angle_DHA
N1 H1A S1 1_545 0.83(2) 2.84(2) 3.4150(18) 127.6(17)
N1 H1A N3 . 0.83(2) 2.25(2) 2.584(3) 104.5(17)
N1 H1B S1 2_546 0.82(2) 2.64(3) 3.4573(19) 170(2)
N3 H3A S1 2_646 0.85(3) 2.77(3) 3.598(2) 163(2)

loop_
_geom_torsion_atom_site_label_1
_geom_torsion_atom_site_label_2
_geom_torsion_atom_site_label_3
_geom_torsion_atom_site_label_4
_geom_torsion
N1 C1 N2 N3 0.7(2)
S1 C1 N2 N3 -177.29(13)
N1 C1 N2 C2 -172.04(18)
S1 C1 N2 C2 10.0(3)

loop_
_cod_related_entry_id
_cod_related_entry_database
_cod_related_entry_code
1 ChemSpider 2298697
